data_7228497
loop_
_publ_author_name
'Danylyuk, Oksana'

_publ_section_title
;
 Exploring cucurbit[6]uril-peptide interactions in the solid state:
 crystal structure of cucurbit[6]uril complexes with glycyl-containing
 dipeptides
;
_journal_name_full CrystEngComm
_journal_paper_doi 10.1039/C7CE00881C
_journal_year 2017
_chemical_formula_sum 'C22 H26 Ca0.25 Cl0.5 N14 O18.38'
_chemical_formula_weight 808.31
_chemical_name_common 'cucurbit[6]uril/Gly-Gly exclusion complex'
_chemical_name_systematic
;
 ?
;
_space_group_crystal_system tetragonal
_space_group_IT_number 88
_space_group_name_Hall '-I 4ad'
_space_group_name_H-M_alt 'I 41/a'
_symmetry_space_group_name_Hall '-I 4ad'
_symmetry_space_group_name_H-M 'I 41/a :2'
_atom_sites_solution_hydrogens mixed
_audit_creation_method SHELXL-2013
_audit_update_record
;
2017-05-05 deposited with the CCDC.
2017-06-15 downloaded from the CCDC.
;
_cell_angle_alpha 90
_cell_angle_beta 90
_cell_angle_gamma 90
_cell_formula_units_Z 16
_cell_length_a 31.3154(5)
_cell_length_b 31.3154(5)
_cell_length_c 14.3835(2)
_cell_measurement_reflns_used 7476
_cell_measurement_temperature 100(2)
_cell_measurement_theta_max 26.37
_cell_measurement_theta_min 2.55
_cell_volume 14105.2(4)
_computing_cell_refinement 'Denzo and Scalepak (Otwinowski & Minor, 1997)'
_computing_data_collection 'Collect data collection software (Nonius B.V., 1998)'
_computing_data_reduction 'Denzo and Scalepak (Otwinowski & Minor, 1997)'
_computing_structure_refinement 'SHELXL-2013 (Sheldrick, 2013)'
_computing_structure_solution 'SHELXS-97 (Sheldrick, 1990)'
_diffrn_ambient_temperature 100(2)
_diffrn_detector_area_resol_mean 8.3
_diffrn_measured_fraction_theta_full 0.996
_diffrn_measured_fraction_theta_max 0.996
_diffrn_measurement_device_type KappaApexII
_diffrn_measurement_method '\w scans'
_diffrn_radiation_type MoK\a
_diffrn_radiation_wavelength 0.71073
_diffrn_reflns_av_R_equivalents 0.0249
_diffrn_reflns_av_unetI/netI 0.0256
_diffrn_reflns_Laue_measured_fraction_full 0.996
_diffrn_reflns_Laue_measured_fraction_max 0.996
_diffrn_reflns_limit_h_max 39
_diffrn_reflns_limit_h_min -39
_diffrn_reflns_limit_k_max 27
_diffrn_reflns_limit_k_min -27
_diffrn_reflns_limit_l_max 17
_diffrn_reflns_limit_l_min -17
_diffrn_reflns_number 13959
_diffrn_reflns_point_group_measured_fraction_full 0.996
_diffrn_reflns_point_group_measured_fraction_max 0.996
_diffrn_reflns_theta_full 25.242
_diffrn_reflns_theta_max 26.352
_diffrn_reflns_theta_min 2.602
_diffrn_source 'fine-focus sealed tube'
_exptl_absorpt_coefficient_mu 0.204
_exptl_absorpt_correction_type none
_exptl_crystal_colour colourless
_exptl_crystal_density_diffrn 1.523
_exptl_crystal_description block
_exptl_crystal_F_000 6664
_exptl_crystal_size_max 0.750
_exptl_crystal_size_mid 0.650
_exptl_crystal_size_min 0.550
_refine_diff_density_max 1.183
_refine_diff_density_min -1.099
_refine_diff_density_rms 0.087
_refine_ls_extinction_method none
_refine_ls_goodness_of_fit_ref 1.043
_refine_ls_hydrogen_treatment constr
_refine_ls_matrix_type full
_refine_ls_number_parameters 673
_refine_ls_number_reflns 7167
_refine_ls_number_restraints 216
_refine_ls_restrained_S_all 1.028
_refine_ls_R_factor_all 0.0906
_refine_ls_R_factor_gt 0.0769
_refine_ls_shift/su_max 0.000
_refine_ls_shift/su_mean 0.000
_refine_ls_structure_factor_coef Fsqd
_refine_ls_weighting_details 'w=1/[\s^2^(Fo^2^)+(0.1188P)^2^+50.3020P] where P=(Fo^2^+2Fc^2^)/3'
_refine_ls_weighting_scheme calc
_refine_ls_wR_factor_gt 0.2081
_refine_ls_wR_factor_ref 0.2234
_reflns_Friedel_coverage 0.000
_reflns_number_gt 5876
_reflns_number_total 7167
_reflns_threshold_expression 'I > 2\s(I)'
_cod_data_source_file c7ce00881c1.cif
_cod_data_source_block q6_cacl2_glygly2
_cod_original_cell_volume 14105.4(5)
_cod_database_code 7228497
_shelx_space_group_comment
;
The symmetry employed for this shelxl refinement is uniquely defined
by the following loop, which should always be used as a source of
symmetry information in preference to the above space-group names.
They are only intended as comments.
;
_shelx_estimated_absorpt_t_min 0.862
_shelx_estimated_absorpt_t_max 0.896
_shelxl_version_number 2013-3

loop_
_space_group_symop_operation_xyz
'x, y, z'
'-x, -y+1/2, z'
'-y+3/4, x+1/4, z+1/4'
'y+1/4, -x+1/4, z+1/4'
'x+1/2, y+1/2, z+1/2'
'-x+1/2, -y+1, z+1/2'
'-y+5/4, x+3/4, z+3/4'
'y+3/4, -x+3/4, z+3/4'
'-x, -y, -z'
'x, y-1/2, -z'
'y-3/4, -x-1/4, -z-1/4'
'-y-1/4, x-1/4, -z-1/4'
'-x+1/2, -y+1/2, -z+1/2'
'x+1/2, y, -z+1/2'
'y-1/4, -x+1/4, -z+1/4'
'-y+1/4, x+1/4, -z+1/4'

loop_
_atom_site_label
_atom_site_type_symbol
_atom_site_fract_x
_atom_site_fract_y
_atom_site_fract_z
_atom_site_U_iso_or_equiv
_atom_site_adp_type
_atom_site_occupancy
_atom_site_site_symmetry_order
_atom_site_calc_flag
_atom_site_refinement_flags_posn
_atom_site_refinement_flags_adp
_atom_site_refinement_flags_occupancy
_atom_site_disorder_assembly
_atom_site_disorder_group
Ca1 Ca 0.5000 0.7500 0.1250 0.0444(4) Uani 1 4 d S T P . .
O5 O 0.73648(7) 0.78857(7) 0.07292(15) 0.0319(5) Uani 1 1 d . . . . .
O2 O 0.64995(7) 0.85876(7) -0.27481(15) 0.0335(5) Uani 1 1 d . . . . .
O3 O 0.74278(7) 0.88447(7) -0.36075(15) 0.0343(5) Uani 1 1 d . . . . .
O1 O 0.61524(8) 0.76230(8) -0.33218(16) 0.0368(5) Uani 1 1 d . . . . .
O4 O 0.69993(8) 0.68612(7) 0.00457(16) 0.0387(6) Uani 1 1 d . . . . .
O6 O 0.83139(7) 0.81576(8) -0.01307(16) 0.0356(5) Uani 1 1 d . . . . .
N9 N 0.72093(8) 0.85037(8) -0.00802(17) 0.0269(5) Uani 1 1 d . . . . .
N5 N 0.80931(8) 0.88117(9) -0.29176(17) 0.0302(6) Uani 1 1 d . . . . .
N3 N 0.68317(8) 0.88156(9) -0.14034(17) 0.0300(6) Uani 1 1 d . . . . .
N6 N 0.65167(8) 0.66861(9) -0.11032(18) 0.0308(6) Uani 1 1 d . . . . .
N1 N 0.60776(9) 0.76044(9) -0.17259(19) 0.0348(6) Uani 1 1 d . . . . .
N12 N 0.61753(8) 0.69986(9) -0.24775(18) 0.0310(6) Uani 1 1 d . . . . .
N11 N 0.84191(8) 0.84843(8) -0.15554(18) 0.0279(5) Uani 1 1 d . . . . .
N10 N 0.79088(8) 0.87316(8) -0.06196(18) 0.0293(6) Uani 1 1 d . . . . .
N4 N 0.75345(8) 0.89561(8) -0.20332(17) 0.0283(5) Uani 1 1 d . . . . .
N8 N 0.67044(8) 0.80131(9) 0.00746(17) 0.0303(6) Uani 1 1 d . . . . .
N7 N 0.64496(9) 0.73128(9) -0.03900(18) 0.0332(6) Uani 1 1 d . . . . .
C15 C 0.71185(9) 0.81095(10) 0.02795(19) 0.0265(6) Uani 1 1 d . . . . .
N2 N 0.63541(8) 0.82968(9) -0.13076(17) 0.0308(6) Uani 1 1 d . . . . .
C18 C 0.61692(10) 0.67039(10) -0.3251(2) 0.0311(7) Uani 1 1 d . . . . .
H18A H 0.5962 0.6473 -0.3116 0.037 Uiso 1 1 calc R U . . .
H18B H 0.6069 0.6857 -0.3813 0.037 Uiso 1 1 calc R U . . .
C2 C 0.65575(9) 0.85655(10) -0.1905(2) 0.0292(6) Uani 1 1 d . . . . .
C17 C 0.82223(10) 0.84292(10) -0.0714(2) 0.0295(6) Uani 1 1 d . . . . .
C10 C 0.78909(10) 0.90157(10) -0.1411(2) 0.0289(6) Uani 1 1 d . . . . .
H10 H 0.7917 0.9321 -0.1215 0.035 Uiso 1 1 calc R U . . .
C11 C 0.82788(10) 0.88745(10) -0.2005(2) 0.0288(6) Uani 1 1 d . . . . .
H11 H 0.8509 0.9096 -0.2014 0.035 Uiso 1 1 calc R U . . .
C16 C 0.76039(10) 0.87299(11) 0.0133(2) 0.0306(6) Uani 1 1 d . . . . .
H16A H 0.7534 0.9029 0.0297 0.037 Uiso 1 1 calc R U . . .
H16B H 0.7738 0.8596 0.0684 0.037 Uiso 1 1 calc R U . . .
C12 C 0.83443(10) 0.87478(10) -0.3751(2) 0.0317(7) Uani 1 1 d . . . . .
H12A H 0.8173 0.8839 -0.4295 0.038 Uiso 1 1 calc R U . . .
H12B H 0.8599 0.8935 -0.3721 0.038 Uiso 1 1 calc R U . . .
C8 C 0.64819(9) 0.83648(10) -0.0348(2) 0.0293(6) Uani 1 1 d . . . . .
H8 H 0.6236 0.8462 0.0043 0.035 Uiso 1 1 calc R U . . .
C3 C 0.76649(10) 0.88654(9) -0.2918(2) 0.0293(6) Uani 1 1 d . . . . .
C14 C 0.65002(11) 0.76185(11) 0.0354(2) 0.0345(7) Uani 1 1 d . . . . .
H14A H 0.6671 0.7486 0.0855 0.041 Uiso 1 1 calc R U . . .
H14B H 0.6215 0.7686 0.0613 0.041 Uiso 1 1 calc R U . . .
C9 C 0.68303(9) 0.87153(10) -0.0425(2) 0.0270(6) Uani 1 1 d . . . . .
H9 H 0.6757 0.8971 -0.0040 0.032 Uiso 1 1 calc R U . . .
C4 C 0.59860(10) 0.80515(11) -0.1589(2) 0.0343(7) Uani 1 1 d . . . . .
H4A H 0.5761 0.8080 -0.1109 0.041 Uiso 1 1 calc R U . . .
H4B H 0.5872 0.8172 -0.2176 0.041 Uiso 1 1 calc R U . . .
C5 C 0.71124(10) 0.91199(10) -0.1835(2) 0.0312(7) Uani 1 1 d . . . . .
H5A H 0.7140 0.9371 -0.1423 0.037 Uiso 1 1 calc R U . . .
H5B H 0.6981 0.9218 -0.2424 0.037 Uiso 1 1 calc R U . . .
C13 C 0.66874(10) 0.69457(10) -0.0440(2) 0.0316(7) Uani 1 1 d . . . . .
C7 C 0.60794(10) 0.72939(11) -0.0990(2) 0.0333(7) Uani 1 1 d . . . . .
H7 H 0.5808 0.7302 -0.0624 0.040 Uiso 1 1 calc R U . . .
C1 C 0.61376(9) 0.74278(11) -0.2584(2) 0.0299(6) Uani 1 1 d . . . . .
C6 C 0.61317(10) 0.68641(11) -0.1512(2) 0.0317(7) Uani 1 1 d . . . . .
H6 H 0.5879 0.6673 -0.1420 0.038 Uiso 1 1 calc R U . . .
C4A C 0.47384(12) 0.95876(12) -0.2926(2) 0.0375(7) Uani 1 1 d G . . . .
H4A1 H 0.4783 0.9911 -0.2831 0.045 Uiso 0.742(3) 1 d G U P A .
H4A2 H 0.5032 0.9452 -0.3064 0.045 Uiso 0.742(3) 1 d G U P A .
H4AA H 0.4852 0.9897 -0.2928 0.045 Uiso 0.258(3) 1 d G U P A .
H4AB H 0.4996 0.9382 -0.2963 0.045 Uiso 0.258(3) 1 d G U P A .
N2A N 0.44893(10) 0.94987(11) -0.3760(2) 0.0415(7) Uani 1 1 d G . . . .
H2A1 H 0.4462 0.9240 -0.3837 0.062 Uiso 0.742(3) 1 d G U P . .
H2A2 H 0.4601 0.9605 -0.4224 0.062 Uiso 0.742(3) 1 d G U P . .
H2A3 H 0.4253 0.9608 -0.3677 0.062 Uiso 0.742(3) 1 d G U P . .
H2AA H 0.4474 0.9240 -0.3857 0.062 Uiso 0.258(3) 1 d G U P . .
H2AB H 0.4593 0.9618 -0.4217 0.062 Uiso 0.258(3) 1 d G U P . .
H2AC H 0.4249 0.9594 -0.3663 0.062 Uiso 0.258(3) 1 d G U P . .
O1A O 0.48820(14) 0.86604(12) -0.0559(3) 0.0578(11) Uani 0.742(3) 1 d D U P A 1
C1A C 0.4589(3) 0.8870(2) -0.0233(5) 0.0344(15) Uani 0.742(3) 1 d D U P A 1
O2A O 0.42956(11) 0.87141(11) 0.0300(2) 0.0412(8) Uani 0.742(3) 1 d D U P A 1
C2A C 0.45549(17) 0.93477(17) -0.0403(3) 0.0372(10) Uani 0.742(3) 1 d D U P A 1
H2A5 H 0.4250 0.9431 -0.0397 0.045 Uiso 0.742(3) 1 calc R U P A 1
H2A6 H 0.4699 0.9501 0.0110 0.045 Uiso 0.742(3) 1 calc R U P A 1
N1A N 0.47427(16) 0.94786(16) -0.1278(3) 0.0343(10) Uani 0.742(3) 1 d D U P A 1
H1A H 0.4989 0.9615 -0.1282 0.041 Uiso 0.742(3) 1 calc R U P A 1
C3A C 0.4546(2) 0.9395(2) -0.2071(5) 0.0290(16) Uani 0.742(3) 1 d D U P A 1
O3A O 0.4212(2) 0.9183(2) -0.2116(7) 0.0392(14) Uani 0.742(3) 1 d D U P A 1
O1W O 0.36017(13) 0.91791(12) 0.0817(2) 0.0455(9) Uani 0.742(3) 1 d . . P A 1
O2W O 0.65695(14) 0.51347(14) 0.9671(3) 0.0541(10) Uani 0.742(3) 1 d . . P A 1
O4W O 0.72989(16) 0.93294(15) 0.4741(3) 0.0562(11) Uani 0.742(3) 1 d . . P A 1
O7W O 0.76064(18) 1.01489(17) 0.4953(6) 0.102(2) Uani 0.742(3) 1 d . . P A 1
O11W O 0.34646(15) 0.81852(14) 0.3226(3) 0.0635(12) Uani 0.742(3) 1 d . . P A 1
O9W O 0.43729(12) 0.79606(13) 0.1167(3) 0.0541(10) Uani 0.742(3) 1 d . . P A 1
O10W O 0.4692(2) 0.7512(2) 0.2778(4) 0.0354(14) Uani 0.3708(17) 1 d . . P A 1
O8W O 0.5006(4) 0.7641(3) 0.4383(6) 0.062(2) Uani 0.3708(17) 1 d . . P A 1
O5W O 0.57973(16) 0.75968(17) 0.4921(3) 0.0692(13) Uani 0.742(3) 1 d . . P A 1
O3W O 0.39361(12) 1.05546(13) -0.0784(3) 0.0497(9) Uani 0.742(3) 1 d . . P A 1
Cl1 Cl 0.5114(3) 0.97992(13) -0.5141(5) 0.105(2) Uani 0.3708(17) 1 d . . P A 1
O1A1 O 0.4651(10) 0.8857(9) -0.026(2) 0.102(8) Uani 0.258(3) 1 d D U P A 2
C1A1 C 0.4371(5) 0.9121(6) -0.0078(12) 0.060(4) Uani 0.258(3) 1 d D U P A 2
O2A1 O 0.4061(5) 0.9035(5) 0.0490(9) 0.072(4) Uani 0.258(3) 1 d D U P A 2
C2A1 C 0.4400(7) 0.9583(6) -0.0379(11) 0.061(4) Uani 0.258(3) 1 d D U P A 2
H2A7 H 0.4107 0.9702 -0.0422 0.073 Uiso 0.258(3) 1 calc R U P A 2
H2A4 H 0.4555 0.9747 0.0104 0.073 Uiso 0.258(3) 1 calc R U P A 2
N1A1 N 0.4614(6) 0.9643(6) -0.1266(10) 0.054(4) Uani 0.258(3) 1 d D U P A 2
H1A1 H 0.4860 0.9780 -0.1279 0.065 Uiso 0.258(3) 1 calc R U P A 2
C3A1 C 0.4451(7) 0.9500(8) -0.2052(14) 0.037(5) Uani 0.258(3) 1 d D U P A 2
O3A1 O 0.4107(7) 0.9310(7) -0.210(2) 0.056(6) Uani 0.258(3) 1 d D U P A 2
O1W1 O 0.3357(5) 0.9451(7) 0.0834(9) 0.088(5) Uani 0.258(3) 1 d . . P A 2
O12W O 0.3867(5) 0.8282(5) 0.1083(11) 0.080(4) Uiso 0.258(3) 1 d . . P A 2
O2WA O 0.6679(10) 0.4856(10) 0.967(3) 0.204(18) Uani 0.258(3) 1 d . . P A 2
O4W1 O 0.7491(6) 0.9164(10) 0.4608(14) 0.128(10) Uani 0.258(3) 1 d . . P A 2
O7W1 O 0.7500(4) 0.9964(4) 0.4678(9) 0.050(3) Uiso 0.258(3) 1 d . . P A 2
O11A O 0.3701(3) 0.8060(3) 0.2381(7) 0.040(2) Uani 0.258(3) 1 d . . P A 2
O10A O 0.4482(4) 0.7293(4) 0.2484(8) 0.056(3) Uani 0.258(3) 1 d . . P A 2
O5WA O 0.6173(6) 0.7570(5) 0.4628(11) 0.088(5) Uani 0.258(3) 1 d . . P A 2
O8WA O 0.5327(6) 0.7578(6) 0.4374(15) 0.041(5) Uani 0.1292(17) 1 d . . P A 2
O9WA O 0.4444(3) 0.7808(3) 0.1989(7) 0.046(3) Uani 0.258(3) 1 d . . P A 2
O3WA O 0.4157(15) 1.0378(15) -0.063(3) 0.224(18) Uiso 0.258(3) 1 d . . P A 2
Cl1A Cl 0.4814(5) 0.9893(7) -0.5425(9) 0.089(5) Uani 0.1292(17) 1 d . . P A 2

loop_
_atom_site_aniso_label
_atom_site_aniso_U_11
_atom_site_aniso_U_22
_atom_site_aniso_U_33
_atom_site_aniso_U_23
_atom_site_aniso_U_13
_atom_site_aniso_U_12
Ca1 0.0422(5) 0.0422(5) 0.0489(9) 0.000 0.000 0.000
O5 0.0357(11) 0.0373(12) 0.0228(11) 0.0019(9) 0.0019(9) 0.0073(9)
O2 0.0370(12) 0.0420(12) 0.0215(11) -0.0036(9) -0.0053(9) 0.0100(10)
O3 0.0397(12) 0.0423(12) 0.0208(11) -0.0005(9) -0.0044(9) -0.0013(10)
O1 0.0436(13) 0.0407(12) 0.0260(12) -0.0023(10) -0.0064(10) 0.0030(10)
O4 0.0510(14) 0.0366(12) 0.0283(12) 0.0028(9) -0.0121(11) -0.0067(10)
O6 0.0332(11) 0.0414(13) 0.0321(12) 0.0082(10) 0.0000(9) 0.0001(9)
N9 0.0266(12) 0.0318(13) 0.0224(12) 0.0007(10) 0.0009(10) 0.0008(10)
N5 0.0332(13) 0.0387(14) 0.0186(12) -0.0008(10) -0.0007(10) -0.0076(11)
N3 0.0332(13) 0.0392(14) 0.0177(12) -0.0024(10) -0.0011(10) 0.0013(11)
N6 0.0317(13) 0.0369(14) 0.0238(13) -0.0003(11) 0.0010(10) -0.0084(11)
N1 0.0333(13) 0.0438(15) 0.0273(14) -0.0067(12) -0.0027(11) 0.0036(11)
N12 0.0326(13) 0.0378(14) 0.0225(13) -0.0037(11) -0.0010(10) -0.0046(11)
N11 0.0286(12) 0.0315(13) 0.0236(12) -0.0007(10) -0.0013(10) -0.0049(10)
N10 0.0294(13) 0.0362(13) 0.0223(12) 0.0072(10) 0.0008(10) -0.0010(10)
N4 0.0349(13) 0.0314(13) 0.0187(12) -0.0012(10) -0.0032(10) -0.0001(10)
N8 0.0298(13) 0.0375(14) 0.0235(13) -0.0001(11) 0.0014(10) -0.0025(11)
N7 0.0410(15) 0.0354(14) 0.0232(13) -0.0013(11) -0.0014(11) -0.0032(11)
C15 0.0289(14) 0.0346(15) 0.0161(13) -0.0029(11) 0.0041(11) 0.0032(12)
N2 0.0266(12) 0.0419(15) 0.0238(13) -0.0065(11) -0.0013(10) 0.0033(11)
C18 0.0304(15) 0.0387(16) 0.0243(15) -0.0048(13) -0.0022(12) -0.0046(12)
C2 0.0286(14) 0.0355(15) 0.0235(14) -0.0074(12) 0.0003(12) 0.0124(12)
C17 0.0297(15) 0.0327(15) 0.0260(15) -0.0010(12) -0.0016(12) -0.0085(12)
C10 0.0354(16) 0.0299(14) 0.0215(14) -0.0012(11) -0.0029(12) -0.0050(12)
C11 0.0333(15) 0.0311(15) 0.0220(14) -0.0016(12) 0.0001(12) -0.0089(12)
C16 0.0322(15) 0.0414(17) 0.0184(14) 0.0012(12) -0.0017(12) -0.0011(13)
C12 0.0366(16) 0.0388(16) 0.0196(14) 0.0001(12) 0.0030(12) -0.0119(13)
C8 0.0264(14) 0.0396(16) 0.0218(14) -0.0046(12) 0.0026(11) 0.0050(12)
C3 0.0407(16) 0.0273(14) 0.0201(14) -0.0002(11) -0.0008(12) -0.0042(12)
C14 0.0439(18) 0.0398(17) 0.0199(14) -0.0017(12) 0.0060(13) -0.0074(14)
C9 0.0288(14) 0.0326(15) 0.0197(14) -0.0036(11) 0.0009(11) 0.0045(11)
C4 0.0242(14) 0.0455(18) 0.0333(17) -0.0080(14) -0.0046(12) 0.0064(13)
C5 0.0377(16) 0.0311(15) 0.0246(15) 0.0017(12) -0.0036(12) 0.0057(12)
C13 0.0386(16) 0.0367(16) 0.0194(14) 0.0024(12) 0.0042(12) -0.0116(13)
C7 0.0276(14) 0.0464(18) 0.0260(15) -0.0044(14) 0.0067(12) -0.0054(13)
C1 0.0229(13) 0.0417(17) 0.0252(15) -0.0041(13) -0.0023(11) -0.0019(12)
C6 0.0263(14) 0.0424(17) 0.0265(15) -0.0034(13) 0.0040(12) -0.0113(12)
C4A 0.0431(18) 0.0426(18) 0.0267(16) -0.0003(14) -0.0042(14) -0.0083(14)
N2A 0.0392(15) 0.0554(18) 0.0298(15) 0.0003(13) -0.0048(12) -0.0123(13)
O1A 0.064(2) 0.0391(19) 0.071(3) 0.0059(19) 0.027(2) 0.0018(17)
C1A 0.048(3) 0.032(3) 0.023(3) 0.006(3) -0.008(2) -0.003(3)
O2A 0.0433(18) 0.0427(18) 0.0375(18) 0.0025(14) 0.0016(14) -0.0043(15)
C2A 0.052(3) 0.032(2) 0.027(2) 0.0011(19) -0.001(2) -0.002(2)
N1A 0.039(3) 0.039(3) 0.0247(19) 0.0036(19) -0.0048(17) -0.0055(19)
C3A 0.032(3) 0.027(3) 0.028(2) -0.002(2) -0.004(2) 0.002(3)
O3A 0.039(3) 0.046(3) 0.032(2) 0.002(3) -0.001(2) -0.016(2)
O1W 0.054(2) 0.055(2) 0.0275(17) -0.0020(15) -0.0069(15) 0.0045(18)
O2W 0.058(2) 0.049(2) 0.056(2) -0.0060(18) -0.0133(19) -0.0002(19)
O4W 0.056(3) 0.070(3) 0.043(2) 0.011(2) 0.000(2) 0.004(2)
O7W 0.065(3) 0.043(3) 0.200(7) 0.051(4) -0.002(4) 0.002(2)
O11W 0.074(3) 0.064(3) 0.052(2) 0.001(2) 0.005(2) -0.005(2)
O9W 0.046(2) 0.060(2) 0.057(2) 0.0171(19) 0.0050(17) 0.0040(17)
O10W 0.026(3) 0.042(3) 0.037(3) -0.022(3) 0.001(3) -0.005(3)
O8W 0.073(6) 0.066(6) 0.046(4) 0.010(3) 0.002(4) -0.001(7)
O5W 0.070(3) 0.099(4) 0.039(2) 0.002(2) -0.010(2) -0.016(3)
O3W 0.044(2) 0.057(2) 0.049(2) 0.0054(18) 0.0119(16) -0.0002(17)
Cl1 0.144(5) 0.059(2) 0.113(4) 0.032(3) 0.092(4) 0.021(3)
O1A1 0.123(17) 0.082(13) 0.100(17) -0.024(14) 0.000(13) 0.016(13)
C1A1 0.064(9) 0.066(9) 0.052(9) 0.010(7) -0.016(6) -0.004(8)
O2A1 0.083(9) 0.080(9) 0.053(7) 0.011(6) -0.010(6) -0.026(7)
C2A1 0.074(11) 0.070(8) 0.039(7) 0.002(8) -0.002(7) -0.014(8)
N1A1 0.057(10) 0.068(10) 0.037(6) -0.012(7) -0.002(6) -0.016(7)
C3A1 0.038(10) 0.044(12) 0.028(6) 0.009(7) -0.003(7) 0.005(8)
O3A1 0.049(11) 0.073(15) 0.045(9) 0.014(11) -0.010(9) -0.016(9)
O1W1 0.065(9) 0.155(16) 0.043(7) -0.014(9) -0.014(6) -0.008(10)
O2WA 0.17(3) 0.14(2) 0.30(4) -0.13(3) -0.10(3) 0.10(2)
O4W1 0.075(12) 0.23(3) 0.080(12) 0.006(14) 0.007(9) 0.076(15)
O11A 0.027(4) 0.035(5) 0.057(6) -0.014(4) 0.009(4) 0.007(3)
O10A 0.061(7) 0.053(7) 0.053(7) 0.028(6) 0.019(6) 0.021(6)
O5WA 0.104(13) 0.093(11) 0.067(9) 0.012(8) 0.009(9) 0.002(9)
O8WA 0.027(9) 0.036(10) 0.060(13) 0.003(9) -0.016(9) 0.014(7)
O9WA 0.047(6) 0.044(5) 0.046(6) -0.008(5) 0.015(5) -0.006(4)
Cl1A 0.076(7) 0.134(14) 0.057(7) 0.044(8) 0.020(6) 0.006(8)

loop_
_atom_type_symbol
_atom_type_description
_atom_type_scat_dispersion_real
_atom_type_scat_dispersion_imag
_atom_type_scat_source
C C 0.0033 0.0016 'International Tables Vol C Tables 4.2.6.8 and 6.1.1.4'
H H 0.0000 0.0000 'International Tables Vol C Tables 4.2.6.8 and 6.1.1.4'
O O 0.0106 0.0060 'International Tables Vol C Tables 4.2.6.8 and 6.1.1.4'
N N 0.0061 0.0033 'International Tables Vol C Tables 4.2.6.8 and 6.1.1.4'
Ca Ca 0.2262 0.3064 'International Tables Vol C Tables 4.2.6.8 and 6.1.1.4'
Cl Cl 0.1484 0.1585 'International Tables Vol C Tables 4.2.6.8 and 6.1.1.4'

loop_
_geom_angle_atom_site_label_1
_geom_angle_atom_site_label_2
_geom_angle_atom_site_label_3
_geom_angle
_geom_angle_site_symmetry_1
_geom_angle_site_symmetry_3
O9WA Ca1 O9WA 123.8(6) 2_665 .
O9WA Ca1 O9WA 102.8(2) 2_665 16_655
O9WA Ca1 O9WA 102.8(2) . 16_655
O9WA Ca1 O9WA 102.8(2) 2_665 15_565
O9WA Ca1 O9WA 102.8(2) . 15_565
O9WA Ca1 O9WA 123.7(6) 16_655 15_565
O10W Ca1 O10W 47.4(3) . 2_665
O10W Ca1 O10W 147.0(2) . 16_655
O10W Ca1 O10W 147.0(2) 2_665 16_655
O10W Ca1 O10W 147.0(2) . 15_565
O10W Ca1 O10W 147.0(2) 2_665 15_565
O10W Ca1 O10W 47.4(3) 16_655 15_565
O10W Ca1 O9W 100.37(19) . 15_565
O10W Ca1 O9W 74.39(18) 2_665 15_565
O10W Ca1 O9W 112.16(19) 16_655 15_565
O10W Ca1 O9W 73.25(19) 15_565 15_565
O10W Ca1 O9W 74.39(18) . 16_655
O10W Ca1 O9W 100.38(19) 2_665 16_655
O10W Ca1 O9W 73.25(19) 16_655 16_655
O10W Ca1 O9W 112.16(19) 15_565 16_655
O9W Ca1 O9W 174.43(19) 15_565 16_655
O10W Ca1 O9W 112.17(19) . 2_665
O10W Ca1 O9W 73.26(19) 2_665 2_665
O10W Ca1 O9W 74.38(18) 16_655 2_665
O10W Ca1 O9W 100.37(19) 15_565 2_665
O9W Ca1 O9W 90.136(11) 15_565 2_665
O9W Ca1 O9W 90.136(10) 16_655 2_665
O10W Ca1 O9W 73.26(19) . .
O10W Ca1 O9W 112.17(19) 2_665 .
O10W Ca1 O9W 100.37(19) 16_655 .
O10W Ca1 O9W 74.38(18) 15_565 .
O9W Ca1 O9W 90.133(10) 15_565 .
O9W Ca1 O9W 90.138(11) 16_655 .
O9W Ca1 O9W 174.41(19) 2_665 .
C15 N9 C9 111.8(2) . .
C15 N9 C16 122.4(3) . .
C9 N9 C16 123.0(3) . .
C3 N5 C12 123.8(3) . .
C3 N5 C11 112.5(2) . .
C12 N5 C11 123.4(3) . .
C2 N3 C5 122.4(3) . .
C2 N3 C9 112.8(3) . .
C5 N3 C9 124.6(3) . .
C13 N6 C12 123.0(3) . 13_664
C13 N6 C6 112.3(3) . .
C12 N6 C6 123.6(3) 13_664 .
C1 N1 C7 113.0(3) . .
C1 N1 C4 122.9(3) . .
C7 N1 C4 123.8(3) . .
C1 N12 C18 123.0(3) . .
C1 N12 C6 112.6(3) . .
C18 N12 C6 123.2(3) . .
C17 N11 C18 121.4(3) . 13_664
C17 N11 C11 111.3(2) . .
C18 N11 C11 121.9(2) 13_664 .
C17 N10 C16 123.1(3) . .
C17 N10 C10 112.0(2) . .
C16 N10 C10 124.5(3) . .
C3 N4 C10 111.9(3) . .
C3 N4 C5 122.0(3) . .
C10 N4 C5 122.6(2) . .
C15 N8 C8 112.5(3) . .
C15 N8 C14 123.3(3) . .
C8 N8 C14 123.8(3) . .
C13 N7 C14 122.3(3) . .
C13 N7 C7 111.7(3) . .
C14 N7 C7 123.9(3) . .
O5 C15 N8 125.8(3) . .
O5 C15 N9 125.7(3) . .
N8 C15 N9 108.4(3) . .
C2 N2 C4 121.7(3) . .
C2 N2 C8 112.4(3) . .
C4 N2 C8 124.4(3) . .
N11 C18 N12 113.4(2) 13_664 .
N11 C18 H18A 108.9 13_664 .
N12 C18 H18A 108.9 . .
N11 C18 H18B 108.9 13_664 .
N12 C18 H18B 108.9 . .
H18A C18 H18B 107.7 . .
O2 C2 N2 126.1(3) . .
O2 C2 N3 125.6(3) . .
N2 C2 N3 108.3(3) . .
O6 C17 N11 125.9(3) . .
O6 C17 N10 125.2(3) . .
N11 C17 N10 108.9(3) . .
N4 C10 N10 116.0(2) . .
N4 C10 C11 103.1(2) . .
N10 C10 C11 103.2(2) . .
N4 C10 H10 111.3 . .
N10 C10 H10 111.3 . .
C11 C10 H10 111.3 . .
N5 C11 N11 114.3(2) . .
N5 C11 C10 102.9(2) . .
N11 C11 C10 103.4(2) . .
N5 C11 H11 111.9 . .
N11 C11 H11 111.9 . .
C10 C11 H11 111.9 . .
N10 C16 N9 113.9(2) . .
N10 C16 H16A 108.8 . .
N9 C16 H16A 108.8 . .
N10 C16 H16B 108.8 . .
N9 C16 H16B 108.8 . .
H16A C16 H16B 107.7 . .
N6 C12 N5 114.5(3) 13_664 .
N6 C12 H12A 108.6 13_664 .
N5 C12 H12A 108.6 . .
N6 C12 H12B 108.6 13_664 .
N5 C12 H12B 108.6 . .
H12A C12 H12B 107.6 . .
N8 C8 N2 115.0(3) . .
N8 C8 C9 103.3(2) . .
N2 C8 C9 103.3(2) . .
N8 C8 H8 111.5 . .
N2 C8 H8 111.5 . .
C9 C8 H8 111.5 . .
O3 C3 N5 126.0(3) . .
O3 C3 N4 125.2(3) . .
N5 C3 N4 108.8(3) . .
N7 C14 N8 114.1(3) . .
N7 C14 H14A 108.7 . .
N8 C14 H14A 108.7 . .
N7 C14 H14B 108.7 . .
N8 C14 H14B 108.7 . .
H14A C14 H14B 107.6 . .
N3 C9 N9 115.6(2) . .
N3 C9 C8 103.0(2) . .
N9 C9 C8 103.2(2) . .
N3 C9 H9 111.5 . .
N9 C9 H9 111.5 . .
C8 C9 H9 111.5 . .
N1 C4 N2 113.3(3) . .
N1 C4 H4A 108.9 . .
N2 C4 H4A 108.9 . .
N1 C4 H4B 108.9 . .
N2 C4 H4B 108.9 . .
H4A C4 H4B 107.7 . .
N3 C5 N4 114.1(3) . .
N3 C5 H5A 108.7 . .
N4 C5 H5A 108.7 . .
N3 C5 H5B 108.7 . .
N4 C5 H5B 108.7 . .
H5A C5 H5B 107.6 . .
O4 C13 N6 125.5(3) . .
O4 C13 N7 125.6(3) . .
N6 C13 N7 108.9(3) . .
N1 C7 N7 114.5(3) . .
N1 C7 C6 103.4(2) . .
N7 C7 C6 103.9(3) . .
N1 C7 H7 111.5 . .
N7 C7 H7 111.5 . .
C6 C7 H7 111.5 . .
O1 C1 N12 126.0(3) . .
O1 C1 N1 125.9(3) . .
N12 C1 N1 108.2(3) . .
N6 C6 N12 114.7(2) . .
N6 C6 C7 103.0(2) . .
N12 C6 C7 102.7(3) . .
N6 C6 H6 111.9 . .
N12 C6 H6 111.9 . .
C7 C6 H6 111.9 . .
N2A C4A C3A 112.6(4) . .
N2A C4A C3A1 108.6(8) . .
N2A C4A H4A1 111.7 . .
C3A C4A H4A1 110.0 . .
C3A1 C4A H4A1 98.2 . .
N2A C4A H4A2 103.9 . .
C3A C4A H4A2 110.5 . .
C3A1 C4A H4A2 126.3 . .
H4A1 C4A H4A2 107.9 . .
N2A C4A H4AA 111.2 . .
C3A C4A H4AA 121.3 . .
C3A1 C4A H4AA 111.3 . .
H4A1 C4A H4AA 14.5 . .
H4A2 C4A H4AA 94.4 . .
N2A C4A H4AB 104.9 . .
C3A C4A H4AB 96.0 . .
C3A1 C4A H4AB 112.3 . .
H4A1 C4A H4AB 120.8 . .
H4A2 C4A H4AB 16.0 . .
H4AA C4A H4AB 108.3 . .
C4A N2A H2A1 110.8 . .
C4A N2A H2A2 111.2 . .
H2A1 N2A H2A2 109.5 . .
C4A N2A H2A3 106.3 . .
H2A1 N2A H2A3 109.5 . .
H2A2 N2A H2A3 109.5 . .
C4A N2A H2AA 111.0 . .
H2A1 N2A H2AA 3.4 . .
H2A2 N2A H2AA 106.5 . .
H2A3 N2A H2AA 112.4 . .
C4A N2A H2AB 111.0 . .
H2A1 N2A H2AB 112.4 . .
H2A2 N2A H2AB 3.4 . .
H2A3 N2A H2AB 106.5 . .
H2AA N2A H2AB 109.5 . .
C4A N2A H2AC 106.3 . .
H2A1 N2A H2AC 106.5 . .
H2A2 N2A H2AC 112.4 . .
H2A3 N2A H2AC 3.4 . .
H2AA N2A H2AC 109.5 . .
H2AB N2A H2AC 109.5 . .
O1A C1A O2A 124.0(6) . .
O1A C1A C2A 121.2(6) . .
O2A C1A C2A 114.7(6) . .
N1A C2A C1A 113.0(5) . .
N1A C2A H2A5 109.0 . .
C1A C2A H2A5 109.0 . .
N1A C2A H2A6 109.0 . .
C1A C2A H2A6 109.0 . .
H2A5 C2A H2A6 107.8 . .
C3A N1A C2A 120.3(5) . .
C3A N1A H1A 119.9 . .
C2A N1A H1A 119.9 . .
O3A C3A N1A 122.9(8) . .
O3A C3A C4A 120.8(7) . .
N1A C3A C4A 116.2(6) . .
O1A1 C1A1 O2A1 122(2) . .
O1A1 C1A1 C2A1 123(2) . .
O2A1 C1A1 C2A1 115.0(14) . .
N1A1 C2A1 C1A1 113.7(15) . .
N1A1 C2A1 H2A7 108.8 . .
C1A1 C2A1 H2A7 108.8 . .
N1A1 C2A1 H2A4 108.8 . .
C1A1 C2A1 H2A4 108.8 . .
H2A7 C2A1 H2A4 107.7 . .
C3A1 N1A1 C2A1 122.0(16) . .
C3A1 N1A1 H1A1 119.0 . .
C2A1 N1A1 H1A1 119.0 . .
O3A1 C3A1 N1A1 123(2) . .
O3A1 C3A1 C4A 123(2) . .
N1A1 C3A1 C4A 113.9(17) . .
O9WA O10A Ca1 61.2(4) . .
O10A O9WA Ca1 75.4(5) . .

loop_
_geom_bond_atom_site_label_1
_geom_bond_atom_site_label_2
_geom_bond_distance
_geom_bond_site_symmetry_2
Ca1 O9WA 2.256(10) 2_665
Ca1 O9WA 2.256(10) .
Ca1 O9WA 2.256(10) 16_655
Ca1 O9WA 2.256(10) 15_565
Ca1 O10W 2.401(6) .
Ca1 O10W 2.401(6) 2_665
Ca1 O10W 2.401(6) 16_655
Ca1 O10W 2.401(6) 15_565
Ca1 O9W 2.440(4) 15_565
Ca1 O9W 2.440(4) 16_655
Ca1 O9W 2.440(4) 2_665
Ca1 O9W 2.440(4) .
O5 C15 1.227(4) .
O2 C2 1.228(4) .
O3 C3 1.241(4) .
O1 C1 1.226(4) .
O4 C13 1.230(4) .
O6 C17 1.229(4) .
N9 C15 1.368(4) .
N9 C9 1.447(4) .
N9 C16 1.457(4) .
N5 C3 1.351(4) .
N5 C12 1.448(4) .
N5 C11 1.449(4) .
N3 C2 1.368(4) .
N3 C5 1.438(4) .
N3 C9 1.442(4) .
N6 C13 1.363(4) .
N6 C12 1.442(4) 13_664
N6 C6 1.452(4) .
N1 C1 1.365(4) .
N1 C7 1.437(4) .
N1 C4 1.443(4) .
N12 C1 1.358(4) .
N12 C18 1.446(4) .
N12 C6 1.458(4) .
N11 C17 1.369(4) .
N11 C18 1.444(4) 13_664
N11 C11 1.451(4) .
N10 C17 1.371(4) .
N10 C16 1.444(4) .
N10 C10 1.446(4) .
N4 C3 1.367(4) .
N4 C10 1.443(4) .
N4 C5 1.446(4) .
N8 C15 1.364(4) .
N8 C8 1.438(4) .
N8 C14 1.448(4) .
N7 C13 1.372(4) .
N7 C14 1.444(4) .
N7 C7 1.446(4) .
N2 C2 1.361(4) .
N2 C4 1.444(4) .
N2 C8 1.452(4) .
C18 N11 1.444(4) 13_664
C18 H18A 0.9900 .
C18 H18B 0.9900 .
C10 C11 1.550(4) .
C10 H10 1.0000 .
C11 H11 1.0000 .
C16 H16A 0.9900 .
C16 H16B 0.9900 .
C12 N6 1.442(4) 13_664
C12 H12A 0.9900 .
C12 H12B 0.9900 .
C8 C9 1.552(4) .
C8 H8 1.0000 .
C14 H14A 0.9900 .
C14 H14B 0.9900 .
C9 H9 1.0000 .
C4 H4A 0.9900 .
C4 H4B 0.9900 .
C5 H5A 0.9900 .
C5 H5B 0.9900 .
C7 C6 1.550(5) .
C7 H7 1.0000 .
C6 H6 1.0000 .
C4A N2A 1.457(4) .
C4A C3A 1.496(9) .
C4A C3A1 1.57(2) .
C4A H4A1 1.0321 .
C4A H4A2 1.0321 .
C4A H4AA 1.0320 .
C4A H4AB 1.0320 .
N2A H2A1 0.8231 .
N2A H2A2 0.8231 .
N2A H2A3 0.8231 .
N2A H2AA 0.8231 .
N2A H2AB 0.8230 .
N2A H2AC 0.8230 .
O1A C1A 1.223(10) .
C1A O2A 1.291(8) .
C1A C2A 1.520(9) .
C2A N1A 1.448(6) .
C2A H2A5 0.9900 .
C2A H2A6 0.9900 .
N1A C3A 1.323(7) .
N1A H1A 0.8800 .
C3A O3A 1.240(7) .
O8W O8W 0.884(16) 2_665
Cl1 Cl1 1.501(8) 9_674
O1A1 C1A1 1.23(2) .
C1A1 O2A1 1.298(16) .
C1A1 C2A1 1.514(17) .
C2A1 N1A1 1.454(15) .
C2A1 H2A7 0.9900 .
C2A1 H2A4 0.9900 .
N1A1 C3A1 1.319(15) .
N1A1 H1A1 0.8800 .
C3A1 O3A1 1.234(16) .
O10A O9WA 1.765(15) .
Cl1A Cl1A 1.82(3) 9_674
